data_7217600
loop_
_publ_author_name
'Tang, Si-Fu'
'Li, Liang-Jun'
'Wang, Chao'
'Zhao, Xue-Bo'

_publ_section_title
;
 Investigation of the structure variation of metal diphosphonates with the
 changing of N-donor auxiliary ligands and their properties
;
_journal_issue 38
_journal_name_full CrystEngComm
_journal_page_first 9104
_journal_paper_doi 10.1039/C4CE01266F
_journal_volume 16
_journal_year 2014
_chemical_formula_sum 'C12 H16.6 Co N2 O7.3 P2'
_chemical_formula_weight 426.54
_chemical_name_systematic
; 
 ? 
;
_space_group_IT_number 14
_symmetry_cell_setting monoclinic
_symmetry_space_group_name_Hall '-P 2ybc'
_symmetry_space_group_name_H-M 'P 1 21/c 1'
_atom_sites_solution_hydrogens geom
_atom_sites_solution_primary direct
_atom_sites_solution_secondary difmap
_audit_creation_method SHELXL-97
_cell_angle_alpha 90.00
_cell_angle_beta 94.385(2)
_cell_angle_gamma 90.00
_cell_formula_units_Z 4
_cell_length_a 11.7903(15)
_cell_length_b 9.3140(13)
_cell_length_c 14.652(2)
_cell_measurement_temperature 296(2)
_cell_measurement_theta_max 25
_cell_measurement_theta_min 1.73
_cell_volume 1604.3(4)
_computing_cell_refinement 'Bruker XSCANS'
_computing_data_collection 'Bruker XSCANS'
_computing_data_reduction 'Bruker SHELXTL'
_computing_molecular_graphics 'Bruker SHELXTL'
_computing_publication_material 'Bruker SHELXTL'
_computing_structure_refinement 'SHELXL-97 (Sheldrick, 1997)'
_computing_structure_solution 'SHELXS-97 (Sheldrick, 1990)'
_diffrn_ambient_temperature 296(2)
_diffrn_measured_fraction_theta_full 0.970
_diffrn_measured_fraction_theta_max 0.970
_diffrn_radiation_monochromator graphite
_diffrn_radiation_source 'fine-focus sealed tube'
_diffrn_radiation_type MoK\a
_diffrn_radiation_wavelength 0.71073
_diffrn_reflns_av_R_equivalents 0.0578
_diffrn_reflns_av_sigmaI/netI 0.0628
_diffrn_reflns_limit_h_max 12
_diffrn_reflns_limit_h_min -13
_diffrn_reflns_limit_k_max 11
_diffrn_reflns_limit_k_min -11
_diffrn_reflns_limit_l_max 17
_diffrn_reflns_limit_l_min -11
_diffrn_reflns_number 8209
_diffrn_reflns_theta_full 25.00
_diffrn_reflns_theta_max 25.00
_diffrn_reflns_theta_min 1.73
_exptl_absorpt_coefficient_mu 1.310
_exptl_absorpt_correction_T_max 0.811
_exptl_absorpt_correction_T_min 0.715
_exptl_absorpt_correction_type multi-scan
_exptl_crystal_colour pink
_exptl_crystal_density_diffrn 1.766
_exptl_crystal_density_method 'not measured'
_exptl_crystal_description block
_exptl_crystal_F_000 872
_exptl_crystal_size_max 0.31
_exptl_crystal_size_mid 0.22
_exptl_crystal_size_min 0.16
_refine_diff_density_max 0.445
_refine_diff_density_min -0.470
_refine_diff_density_rms 0.093
_refine_ls_extinction_method none
_refine_ls_goodness_of_fit_ref 1.040
_refine_ls_hydrogen_treatment constr
_refine_ls_matrix_type full
_refine_ls_number_parameters 228
_refine_ls_number_reflns 2737
_refine_ls_number_restraints 0
_refine_ls_restrained_S_all 1.040
_refine_ls_R_factor_all 0.0508
_refine_ls_R_factor_gt 0.0390
_refine_ls_shift/su_max 0.001
_refine_ls_shift/su_mean 0.000
_refine_ls_structure_factor_coef Fsqd
_refine_ls_weighting_details 'calc w=1/[\s^2^(Fo^2^)+(0.0480P)^2^+0.0000P] where P=(Fo^2^+2Fc^2^)/3'
_refine_ls_weighting_scheme calc
_refine_ls_wR_factor_gt 0.0941
_refine_ls_wR_factor_ref 0.1018
_reflns_number_gt 2181
_reflns_number_total 2737
_reflns_threshold_expression >2sigma(I)
_cod_data_source_file c4ce01266f2.cif
_cod_data_source_block 1
_cod_depositor_comments
;
The following automatic conversions were performed:

'_symmetry_cell_setting' value 'Monoclinic' changed to 'monoclinic'
according to
/usr/data/users/saulius/crontab/automatic-downloads/rss-feeds/RSC/lib/dictionaries/cif_core.dic
dictionary named 'cif_core.dic' version 2.4.2 from 2011-04-26.

Automatic conversion script
Id: cif_fix_values 2281 2013-09-26 08:29:07Z andrius 

 Adding full bibliography for 7217600--7217608.cif.
;
_cod_original_sg_symbol_H-M P2(1)/c
_cod_original_formula_sum 'C12 H16.60 Co N2 O7.30 P2'
_cod_database_code 7217600

loop_
_symmetry_equiv_pos_as_xyz
'x, y, z'
'-x, y+1/2, -z+1/2'
'-x, -y, -z'
'x, -y-1/2, z-1/2'

loop_
_atom_site_label
_atom_site_type_symbol
_atom_site_fract_x
_atom_site_fract_y
_atom_site_fract_z
_atom_site_U_iso_or_equiv
_atom_site_adp_type
_atom_site_occupancy
_atom_site_symmetry_multiplicity
_atom_site_calc_flag
_atom_site_refinement_flags
Co1 Co 0.70012(4) 0.25100(4) 0.26596(3) 0.01647(17) Uani 1 1 d .
O1W O 0.78390(19) 0.4456(2) 0.28915(16) 0.0284(6) Uani 1 1 d .
H1W H 0.7500 0.5213 0.2694 0.034 Uiso 1 1 d R
H2W H 0.8548 0.4636 0.2944 0.034 Uiso 1 1 d R
O1 O 0.46172(18) -0.1356(2) 0.24877(14) 0.0194(5) Uani 1 1 d .
O2 O 0.61300(19) 0.0601(2) 0.26156(15) 0.0196(5) Uani 1 1 d .
O3 O 0.40660(19) 0.1235(2) 0.23829(15) 0.0218(5) Uani 1 1 d .
H3A H 0.4356 0.2033 0.2439 0.033 Uiso 1 1 calc R
O4 O 1.06536(19) 0.1948(2) 0.27527(16) 0.0244(6) Uani 1 1 d .
H4B H 1.0402 0.2769 0.2751 0.037 Uiso 1 1 calc R
O5 O 0.85327(18) 0.1554(2) 0.26768(16) 0.0239(6) Uani 1 1 d .
O6 O 0.9902(2) -0.0409(2) 0.22737(16) 0.0270(6) Uani 1 1 d .
N1 N 0.7015(3) 0.2312(3) 0.41890(19) 0.0214(7) Uani 1 1 d .
N2 N 0.7034(3) 0.2241(3) 0.61065(19) 0.0223(7) Uani 1 1 d .
P1 P 0.50126(7) 0.00916(8) 0.21780(5) 0.0152(2) Uani 1 1 d .
P2 P 0.96665(7) 0.08578(9) 0.28717(6) 0.0184(2) Uani 1 1 d .
C1 C 0.6983(3) -0.1222(4) 0.1048(2) 0.0300(9) Uani 1 1 d .
H1A H 0.6787 -0.2146 0.1280 0.045 Uiso 1 1 calc R
H1B H 0.7231 -0.0605 0.1549 0.045 Uiso 1 1 calc R
H1C H 0.7585 -0.1328 0.0647 0.045 Uiso 1 1 calc R
C2 C 0.5959(3) -0.0573(3) 0.0527(2) 0.0194(7) Uani 1 1 d .
C3 C 0.5044(3) 0.0038(3) 0.0953(2) 0.0150(7) Uani 1 1 d .
C4 C 0.4113(3) 0.0586(3) 0.0419(2) 0.0202(8) Uani 1 1 d .
H4A H 0.3513 0.0979 0.0713 0.024 Uiso 1 1 calc R
C5 C 0.8081(3) -0.1305(4) 0.3914(2) 0.0315(9) Uani 1 1 d .
H5A H 0.8342 -0.2115 0.3583 0.047 Uiso 1 1 calc R
H5B H 0.7733 -0.0620 0.3491 0.047 Uiso 1 1 calc R
H5C H 0.7535 -0.1619 0.4325 0.047 Uiso 1 1 calc R
C6 C 0.9076(3) -0.0616(4) 0.4454(2) 0.0227(8) Uani 1 1 d .
C7 C 0.9831(3) 0.0333(4) 0.4064(2) 0.0217(8) Uani 1 1 d .
C8 C 1.0731(3) 0.0914(4) 0.4615(2) 0.0246(8) Uani 1 1 d .
H8A H 1.1229 0.1532 0.4348 0.030 Uiso 1 1 calc R
C9 C 0.6153(3) 0.1798(4) 0.4621(2) 0.0266(8) Uani 1 1 d .
H9A H 0.5522 0.1439 0.4274 0.032 Uiso 1 1 calc R
C10 C 0.7912(3) 0.2756(4) 0.4730(2) 0.0261(9) Uani 1 1 d .
H10A H 0.8549 0.3102 0.4464 0.031 Uiso 1 1 calc R
C11 C 0.7922(3) 0.2716(4) 0.5673(2) 0.0295(9) Uani 1 1 d .
H11A H 0.8569 0.3029 0.6020 0.035 Uiso 1 1 calc R
C12 C 0.6152(3) 0.1774(4) 0.5558(2) 0.0268(9) Uani 1 1 d .
H12A H 0.5515 0.1420 0.5821 0.032 Uiso 1 1 calc R
O2W O 1.004(2) 0.503(3) 0.4716(10) 0.145(8) Uani 0.30 1 d P

loop_
_atom_site_aniso_label
_atom_site_aniso_U_11
_atom_site_aniso_U_22
_atom_site_aniso_U_33
_atom_site_aniso_U_23
_atom_site_aniso_U_13
_atom_site_aniso_U_12
Co1 0.0149(3) 0.0196(3) 0.0150(3) 0.00014(17) 0.0021(2) -0.00017(17)
O1W 0.0154(14) 0.0236(13) 0.0464(16) 0.0048(11) 0.0039(12) -0.0007(10)
O1 0.0196(14) 0.0209(12) 0.0178(12) 0.0017(9) 0.0017(10) -0.0017(10)
O2 0.0186(13) 0.0215(12) 0.0186(12) -0.0009(10) 0.0007(10) -0.0027(10)
O3 0.0210(14) 0.0204(12) 0.0245(13) -0.0032(10) 0.0043(11) -0.0012(10)
O4 0.0204(14) 0.0214(12) 0.0322(14) 0.0052(11) 0.0071(11) -0.0005(10)
O5 0.0130(13) 0.0321(13) 0.0267(14) 0.0030(11) 0.0021(11) 0.0066(10)
O6 0.0244(15) 0.0235(12) 0.0337(14) -0.0012(11) 0.0060(12) 0.0008(10)
N1 0.0231(18) 0.0256(15) 0.0159(15) -0.0015(12) 0.0035(14) 0.0006(12)
N2 0.0229(18) 0.0253(15) 0.0189(15) -0.0031(12) 0.0028(14) -0.0006(13)
P1 0.0168(5) 0.0166(4) 0.0125(4) -0.0005(3) 0.0025(4) -0.0016(3)
P2 0.0166(5) 0.0196(4) 0.0193(5) 0.0025(3) 0.0026(4) 0.0015(3)
C1 0.025(2) 0.040(2) 0.024(2) -0.0002(17) 0.0022(17) 0.0151(17)
C2 0.0156(19) 0.0222(17) 0.0204(18) 0.0020(14) 0.0015(15) -0.0012(14)
C3 0.0151(19) 0.0163(16) 0.0138(16) -0.0010(13) 0.0018(14) -0.0030(13)
C4 0.017(2) 0.0241(17) 0.0208(18) 0.0011(14) 0.0062(15) 0.0022(14)
C5 0.027(2) 0.038(2) 0.029(2) 0.0077(17) -0.0029(18) -0.0089(17)
C6 0.017(2) 0.0263(19) 0.0238(19) 0.0054(15) -0.0044(15) -0.0004(15)
C7 0.017(2) 0.0229(17) 0.0246(19) 0.0050(14) 0.0007(16) 0.0014(14)
C8 0.019(2) 0.0258(18) 0.028(2) 0.0081(16) -0.0001(16) -0.0076(15)
C9 0.026(2) 0.033(2) 0.0204(19) -0.0043(16) 0.0004(17) -0.0081(16)
C10 0.017(2) 0.041(2) 0.021(2) -0.0010(16) 0.0089(17) -0.0026(16)
C11 0.023(2) 0.044(2) 0.021(2) -0.0019(16) -0.0017(18) -0.0012(17)
C12 0.026(2) 0.035(2) 0.0192(19) -0.0012(16) 0.0025(17) -0.0070(17)
O2W 0.150(14) 0.218(19) 0.072(14) -0.066(18) 0.046(16) -0.108(13)

loop_
_atom_type_symbol
_atom_type_description
_atom_type_scat_dispersion_real
_atom_type_scat_dispersion_imag
_atom_type_scat_source
C C 0.0033 0.0016 'International Tables Vol C Tables 4.2.6.8 and 6.1.1.4'
H H 0.0000 0.0000 'International Tables Vol C Tables 4.2.6.8 and 6.1.1.4'
N N 0.0061 0.0033 'International Tables Vol C Tables 4.2.6.8 and 6.1.1.4'
O O 0.0106 0.0060 'International Tables Vol C Tables 4.2.6.8 and 6.1.1.4'
P P 0.1023 0.0942 'International Tables Vol C Tables 4.2.6.8 and 6.1.1.4'
Co Co 0.3494 0.9721 'International Tables Vol C Tables 4.2.6.8 and 6.1.1.4'

loop_
_geom_angle_atom_site_label_1
_geom_angle_atom_site_label_2
_geom_angle_atom_site_label_3
_geom_angle
_geom_angle_site_symmetry_1
_geom_angle_site_symmetry_3
O5 Co1 O2 93.65(9) . .
O5 Co1 O1W 88.23(9) . .
O2 Co1 O1W 172.18(9) . .
O5 Co1 O1 174.26(9) . 2_655
O2 Co1 O1 89.09(8) . 2_655
O1W Co1 O1 89.72(8) . 2_655
O5 Co1 N1 90.76(10) . .
O2 Co1 N1 85.72(9) . .
O1W Co1 N1 86.66(10) . .
O1 Co1 N1 94.48(9) 2_655 .
O5 Co1 N2 88.50(10) . 4_565
O2 Co1 N2 95.90(9) . 4_565
O1W Co1 N2 91.74(10) . 4_565
O1 Co1 N2 86.20(9) 2_655 4_565
N1 Co1 N2 178.26(10) . 4_565
P1 O1 Co1 133.84(13) . 2_645
P1 O2 Co1 135.24(13) . .
P2 O5 Co1 169.72(15) . .
C9 N1 C10 115.4(3) . .
C9 N1 Co1 123.9(2) . .
C10 N1 Co1 120.7(2) . .
C12 N2 C11 115.0(3) . .
C12 N2 Co1 123.9(2) . 4_566
C11 N2 Co1 120.7(2) . 4_566
O2 P1 O1 115.90(13) . .
O2 P1 O3 108.33(12) . .
O1 P1 O3 107.75(12) . .
O2 P1 C3 110.57(14) . .
O1 P1 C3 107.81(13) . .
O3 P1 C3 106.00(14) . .
O5 P2 O6 115.51(14) . .
O5 P2 O4 111.08(13) . .
O6 P2 O4 105.74(13) . .
O5 P2 C7 109.29(15) . .
O6 P2 C7 109.77(14) . .
O4 P2 C7 104.90(14) . .
C4 C2 C3 117.3(3) 3_655 .
C4 C2 C1 119.3(3) 3_655 .
C3 C2 C1 123.4(3) . .
C4 C3 C2 119.8(3) . .
C4 C3 P1 118.3(2) . .
C2 C3 P1 121.9(2) . .
C2 C4 C3 123.0(3) 3_655 .
C8 C6 C7 117.6(3) 3_756 .
C8 C6 C5 119.4(3) 3_756 .
C7 C6 C5 123.0(3) . .
C8 C7 C6 119.1(3) . .
C8 C7 P2 118.4(3) . .
C6 C7 P2 122.5(3) . .
C6 C8 C7 123.4(3) 3_756 .
N1 C9 C12 122.8(3) . .
N1 C10 C11 122.0(3) . .
N2 C11 C10 122.4(4) . .
N2 C12 C9 122.3(3) . .

loop_
_geom_bond_atom_site_label_1
_geom_bond_atom_site_label_2
_geom_bond_distance
_geom_bond_site_symmetry_2
Co1 O5 2.012(2) .
Co1 O2 2.052(2) .
Co1 O1W 2.080(2) .
Co1 O1 2.177(2) 2_655
Co1 N1 2.247(3) .
Co1 N2 2.291(3) 4_565
O1 P1 1.508(2) .
O1 Co1 2.177(2) 2_645
O2 P1 1.498(2) .
O3 P1 1.588(2) .
O4 P2 1.564(2) .
O5 P2 1.494(2) .
O6 P2 1.508(2) .
N1 C9 1.327(4) .
N1 C10 1.339(4) .
N2 C12 1.337(4) .
N2 C11 1.340(5) .
N2 Co1 2.291(3) 4_566
P1 C3 1.799(3) .
P2 C7 1.810(3) .
C1 C2 1.505(5) .
C2 C4 1.383(4) 3_655
C2 C3 1.407(4) .
C3 C4 1.395(4) .
C4 C2 1.383(4) 3_655
C5 C6 1.508(5) .
C6 C8 1.393(5) 3_756
C6 C7 1.406(5) .
C7 C8 1.393(5) .
C8 C6 1.393(5) 3_756
C9 C12 1.374(5) .
C10 C11 1.381(5) .
O2W O2W 0.85(3) 3_766

loop_
_geom_hbond_atom_site_label_D
_geom_hbond_atom_site_label_H
_geom_hbond_atom_site_label_A
_geom_hbond_distance_DH
_geom_hbond_distance_HA
_geom_hbond_distance_DA
_geom_hbond_angle_DHA
_geom_hbond_site_symmetry_A
O1W H1W O3 0.85 2.07 2.795(3) 142.4 2_655
O1W H2W O4 0.85 2.59 3.113(3) 120.8 2_755
O1W H2W O6 0.85 1.88 2.696(3) 160.4 2_755
